data_4123565
loop_
_publ_author_name
'Roy, Sudipta'
'Dittrich, Birger'
'Mondal, Totan'
'Koley, Debasis'
'St\"uckl, A Claudia'
'Schwederski, Brigitte'
'Kaim, Wolfgang'
'John, Michael'
'Vasa, Suresh Kumar'
'Linser, Rasmus'
'Roesky, Herbert W.'

_publ_section_title
;
 Carbene supported dimer of heavier ketenimine analogue with p and si
 atoms.
;
_journal_issue 19
_journal_name_full 'Journal of the American Chemical Society'
_journal_page_first 6180
_journal_page_last 6183
_journal_paper_doi 10.1021/jacs.5b03407
_journal_volume 137
_journal_year 2015
_chemical_formula_moiety
;
2(C76 H116 N2 P2 Si2), 2(C6 H14), 2(C2.50 H2), C3 H7
;
_chemical_formula_sum 'C172 H271 N4 P4 Si4'
_chemical_formula_weight 2631.15
_chemical_name_common {(cAAC)Si(P-Tip)}2
_space_group_crystal_system monoclinic
_space_group_IT_number 14
_space_group_name_Hall '-P 2yn'
_space_group_name_H-M_alt 'P 1 21/n 1'
_symmetry_space_group_name_Hall '-P 2yn'
_symmetry_space_group_name_H-M 'P 1 21/n 1'
_atom_sites_solution_hydrogens geom
_audit_creation_method SHELXL-2014/6
_cell_angle_alpha 90
_cell_angle_beta 93.599(3)
_cell_angle_gamma 90
_cell_formula_units_Z 2
_cell_length_a 15.5998(6)
_cell_length_b 10.9274(5)
_cell_length_c 46.7138(19)
_cell_measurement_temperature 100(2)
_cell_volume 7947.4(6)
_computing_cell_refinement 'SAINT V8.32B (Bruker AXS, 2014)'
_computing_data_reduction 'SAINT V8.32B (Bruker AXS, 2014)'
_computing_publication_material 'enCIFer 1.4, CCDC, 2011'
_computing_structure_refinement 'SHELXL-2014/6 (Sheldrick, 2014)'
_diffrn_ambient_temperature 100(2)
_diffrn_measured_fraction_theta_full 0.999
_diffrn_measured_fraction_theta_max 0.991
_diffrn_measurement_device_type 'Bruker SMART 6000 Diffractometer'
_diffrn_measurement_method '\w and \f scans'
_diffrn_radiation_type CuK\a
_diffrn_radiation_wavelength 1.54178
_diffrn_reflns_av_R_equivalents 0.0997
_diffrn_reflns_av_unetI/netI 0.0543
_diffrn_reflns_laue_measured_fraction_full 0.999
_diffrn_reflns_laue_measured_fraction_max 0.991
_diffrn_reflns_limit_h_max 18
_diffrn_reflns_limit_h_min -18
_diffrn_reflns_limit_k_max 12
_diffrn_reflns_limit_k_min -13
_diffrn_reflns_limit_l_max 55
_diffrn_reflns_limit_l_min -56
_diffrn_reflns_number 158475
_diffrn_reflns_point_group_measured_fraction_full 0.999
_diffrn_reflns_point_group_measured_fraction_max 0.991
_diffrn_reflns_theta_full 67.679
_diffrn_reflns_theta_max 68.636
_diffrn_reflns_theta_min 1.895
_exptl_absorpt_coefficient_mu 1.101
_exptl_absorpt_correction_T_max 0.7531
_exptl_absorpt_correction_T_min 0.6263
_exptl_absorpt_correction_type empirical
_exptl_absorpt_process_details
;
SADABS version 2014/1, multi-scan. (G. M. Sheldrick, 2014)
;
_exptl_crystal_colour orange
_exptl_crystal_density_diffrn 1.100
_exptl_crystal_description block
_exptl_crystal_F_000 2894
_exptl_crystal_size_max 0.11
_exptl_crystal_size_mid 0.09
_exptl_crystal_size_min 0.06
_refine_diff_density_max 0.309
_refine_diff_density_min -0.285
_refine_diff_density_rms 0.047
_refine_ls_extinction_method none
_refine_ls_goodness_of_fit_ref 1.026
_refine_ls_hydrogen_treatment constr
_refine_ls_matrix_type full
_refine_ls_number_parameters 884
_refine_ls_number_reflns 14514
_refine_ls_number_restraints 2
_refine_ls_restrained_S_all 1.026
_refine_ls_R_factor_all 0.0778
_refine_ls_R_factor_gt 0.0495
_refine_ls_shift/su_max 0.001
_refine_ls_shift/su_mean 0.000
_refine_ls_structure_factor_coef Fsqd
_refine_ls_weighting_details 'w=1/[\s^2^(Fo^2^)+(0.0298P)^2^+6.3031P] where P=(Fo^2^+2Fc^2^)/3'
_refine_ls_weighting_scheme calc
_refine_ls_wR_factor_gt 0.0986
_refine_ls_wR_factor_ref 0.1097
_reflns_Friedel_coverage 0.000
_reflns_number_gt 10710
_reflns_number_total 14514
_reflns_threshold_expression 'I > 2\s(I)'
_cod_data_source_file ja5b03407_si_002.cif
_cod_data_source_block sr85
_cod_depositor_comments 'Adding full bibliography for 4123565.cif.'
_cod_database_code 4123565
_shelx_space_group_comment
;
The symmetry employed for this shelxl refinement is uniquely defined
by the following loop, which should always be used as a source of
symmetry information in preference to the above space-group names.
They are only intended as comments.
;
_shelxl_version_number 2014/6

loop_
_space_group_symop_operation_xyz
'x, y, z'
'-x+1/2, y+1/2, -z+1/2'
'-x, -y, -z'
'x-1/2, -y-1/2, z-1/2'

loop_
_atom_site_label
_atom_site_type_symbol
_atom_site_fract_x
_atom_site_fract_y
_atom_site_fract_z
_atom_site_U_iso_or_equiv
_atom_site_adp_type
_atom_site_occupancy
_atom_site_site_symmetry_order
_atom_site_calc_flag
_atom_site_refinement_flags_posn
_atom_site_refinement_flags_adp
_atom_site_refinement_flags_occupancy
_atom_site_disorder_assembly
_atom_site_disorder_group
P1 P 0.50519(3) 0.46533(5) 0.38625(2) 0.02052(12) Uani 1 1 d . . . . .
P2 P 0.65785(3) 0.59141(5) 0.35735(2) 0.02026(12) Uani 1 1 d . . . . .
Si1 Si 0.54803(4) 0.46605(5) 0.34080(2) 0.02041(13) Uani 1 1 d . . . . .
Si2 Si 0.65167(4) 0.45974(6) 0.39473(2) 0.02102(13) Uani 1 1 d . . . . .
N1 N 0.39674(11) 0.47783(17) 0.30208(4) 0.0217(4) Uani 1 1 d . . . . .
N2 N 0.77759(11) 0.52923(17) 0.43994(4) 0.0220(4) Uani 1 1 d . . . . .
C1 C 0.48342(13) 0.50163(19) 0.30827(4) 0.0207(5) Uani 1 1 d . . . . .
C2 C 0.52746(13) 0.5186(2) 0.27986(4) 0.0215(5) Uani 1 1 d . . . . .
C3 C 0.45020(14) 0.5271(2) 0.25769(4) 0.0250(5) Uani 1 1 d . . . . .
H3A H 0.4350 0.6138 0.2539 0.030 Uiso 1 1 calc R U . . .
H3B H 0.4644 0.4884 0.2394 0.030 Uiso 1 1 calc R U . . .
C4 C 0.37504(14) 0.4600(2) 0.27037(4) 0.0248(5) Uani 1 1 d . . . . .
C5 C 0.58057(14) 0.6376(2) 0.27978(5) 0.0238(5) Uani 1 1 d . . . . .
H5A H 0.5422 0.7082 0.2825 0.029 Uiso 1 1 calc R U . . .
H5B H 0.6242 0.6361 0.2961 0.029 Uiso 1 1 calc R U . . .
C6 C 0.62561(15) 0.6552(2) 0.25194(5) 0.0283(5) Uani 1 1 d . . . . .
H6A H 0.5821 0.6618 0.2356 0.034 Uiso 1 1 calc R U . . .
H6B H 0.6591 0.7322 0.2530 0.034 Uiso 1 1 calc R U . . .
C7 C 0.68526(15) 0.5483(2) 0.24694(5) 0.0308(5) Uani 1 1 d . . . . .
H7A H 0.7113 0.5590 0.2283 0.037 Uiso 1 1 calc R U . . .
H7B H 0.7322 0.5469 0.2622 0.037 Uiso 1 1 calc R U . . .
C8 C 0.63689(15) 0.4277(2) 0.24689(5) 0.0303(5) Uani 1 1 d . . . . .
H8A H 0.6779 0.3593 0.2453 0.036 Uiso 1 1 calc R U . . .
H8B H 0.5952 0.4247 0.2300 0.036 Uiso 1 1 calc R U . . .
C9 C 0.58923(14) 0.4121(2) 0.27419(5) 0.0252(5) Uani 1 1 d . . . . .
H9A H 0.6318 0.4047 0.2907 0.030 Uiso 1 1 calc R U . . .
H9B H 0.5560 0.3349 0.2728 0.030 Uiso 1 1 calc R U . . .
C10 C 0.37442(15) 0.3242(2) 0.26166(5) 0.0305(5) Uani 1 1 d . . . . .
H10A H 0.3791 0.3175 0.2409 0.046 Uiso 1 1 calc R U . . .
H10B H 0.3206 0.2863 0.2669 0.046 Uiso 1 1 calc R U . . .
H10C H 0.4231 0.2822 0.2717 0.046 Uiso 1 1 calc R U . . .
C11 C 0.28944(14) 0.5191(2) 0.26086(5) 0.0313(5) Uani 1 1 d . . . . .
H11A H 0.2789 0.5097 0.2401 0.047 Uiso 1 1 calc R U . . .
H11B H 0.2911 0.6063 0.2658 0.047 Uiso 1 1 calc R U . . .
H11C H 0.2432 0.4792 0.2706 0.047 Uiso 1 1 calc R U . . .
C12 C 0.33245(13) 0.5126(2) 0.32141(4) 0.0227(5) Uani 1 1 d . . . . .
C13 C 0.27306(13) 0.4257(2) 0.33079(5) 0.0252(5) Uani 1 1 d . . . . .
C14 C 0.20926(14) 0.4661(2) 0.34805(5) 0.0308(5) Uani 1 1 d . . . . .
H14 H 0.1683 0.4089 0.3541 0.037 Uiso 1 1 calc R U . . .
C15 C 0.20369(15) 0.5867(2) 0.35659(5) 0.0336(6) Uani 1 1 d . . . . .
H15 H 0.1601 0.6116 0.3687 0.040 Uiso 1 1 calc R U . . .
C16 C 0.26211(15) 0.6708(2) 0.34741(5) 0.0303(5) Uani 1 1 d . . . . .
H16 H 0.2587 0.7535 0.3535 0.036 Uiso 1 1 calc R U . . .
C17 C 0.32606(13) 0.6371(2) 0.32937(5) 0.0242(5) Uani 1 1 d . . . . .
C18 C 0.27435(14) 0.2906(2) 0.32295(5) 0.0265(5) Uani 1 1 d . . . . .
H18 H 0.3267 0.2750 0.3122 0.032 Uiso 1 1 calc R U . . .
C19 C 0.19506(15) 0.2547(2) 0.30347(5) 0.0342(6) Uani 1 1 d . . . . .
H19A H 0.1922 0.3060 0.2862 0.051 Uiso 1 1 calc R U . . .
H19B H 0.1430 0.2667 0.3138 0.051 Uiso 1 1 calc R U . . .
H19C H 0.1995 0.1685 0.2979 0.051 Uiso 1 1 calc R U . . .
C20 C 0.27874(15) 0.2077(2) 0.34942(5) 0.0322(6) Uani 1 1 d . . . . .
H20A H 0.2832 0.1221 0.3434 0.048 Uiso 1 1 calc R U . . .
H20B H 0.2267 0.2184 0.3598 0.048 Uiso 1 1 calc R U . . .
H20C H 0.3292 0.2293 0.3620 0.048 Uiso 1 1 calc R U . . .
C021 C 0.88159(15) 0.3707(2) 0.46017(6) 0.0352(6) Uani 1 1 d . . . . .
H02A H 0.8574 0.3197 0.4444 0.053 Uiso 1 1 calc R U . . .
H02B H 0.8937 0.3199 0.4772 0.053 Uiso 1 1 calc R U . . .
H02C H 0.9350 0.4086 0.4546 0.053 Uiso 1 1 calc R U . . .
C21 C 0.38308(14) 0.7378(2) 0.31859(5) 0.0275(5) Uani 1 1 d . . . . .
H21 H 0.4209 0.7000 0.3045 0.033 Uiso 1 1 calc R U . . .
C22 C 0.44149(15) 0.7920(2) 0.34295(6) 0.0346(6) Uani 1 1 d . . . . .
H22A H 0.4822 0.8491 0.3350 0.052 Uiso 1 1 calc R U . . .
H22B H 0.4732 0.7260 0.3531 0.052 Uiso 1 1 calc R U . . .
H22C H 0.4065 0.8356 0.3564 0.052 Uiso 1 1 calc R U . . .
C23 C 0.33092(18) 0.8397(2) 0.30290(6) 0.0414(6) Uani 1 1 d . . . . .
H23A H 0.3702 0.8977 0.2945 0.062 Uiso 1 1 calc R U . . .
H23B H 0.2963 0.8826 0.3165 0.062 Uiso 1 1 calc R U . . .
H23C H 0.2930 0.8037 0.2876 0.062 Uiso 1 1 calc R U . . .
C024 C 0.86012(16) 0.5650(2) 0.48730(5) 0.0374(6) Uani 1 1 d . . . . .
H02D H 0.9085 0.6028 0.4782 0.056 Uiso 1 1 calc R U . . .
H02E H 0.8811 0.5244 0.5051 0.056 Uiso 1 1 calc R U . . .
H02F H 0.8183 0.6282 0.4917 0.056 Uiso 1 1 calc R U . . .
C31 C 0.69962(13) 0.4760(2) 0.43087(4) 0.0209(5) Uani 1 1 d . . . . .
C32 C 0.67204(14) 0.3880(2) 0.45450(4) 0.0222(5) Uani 1 1 d . . . . .
C33 C 0.73803(14) 0.4153(2) 0.47958(5) 0.0276(5) Uani 1 1 d . . . . .
H33A H 0.7136 0.4735 0.4931 0.033 Uiso 1 1 calc R U . . .
H33B H 0.7537 0.3390 0.4901 0.033 Uiso 1 1 calc R U . . .
C34 C 0.81714(14) 0.4708(2) 0.46691(5) 0.0285(5) Uani 1 1 d . . . . .
C35 C 0.67156(15) 0.2528(2) 0.44444(5) 0.0258(5) Uani 1 1 d . . . . .
H35A H 0.6352 0.2459 0.4264 0.031 Uiso 1 1 calc R U . . .
H35B H 0.7307 0.2292 0.4402 0.031 Uiso 1 1 calc R U . . .
C36 C 0.63873(15) 0.1632(2) 0.46620(5) 0.0297(5) Uani 1 1 d . . . . .
H36A H 0.6362 0.0801 0.4578 0.036 Uiso 1 1 calc R U . . .
H36B H 0.6794 0.1611 0.4833 0.036 Uiso 1 1 calc R U . . .
C37 C 0.55014(15) 0.1986(2) 0.47522(5) 0.0289(5) Uani 1 1 d . . . . .
H37A H 0.5331 0.1429 0.4906 0.035 Uiso 1 1 calc R U . . .
H37B H 0.5077 0.1900 0.4587 0.035 Uiso 1 1 calc R U . . .
C38 C 0.55026(14) 0.3299(2) 0.48602(5) 0.0265(5) Uani 1 1 d . . . . .
H38A H 0.5890 0.3369 0.5035 0.032 Uiso 1 1 calc R U . . .
H38B H 0.4916 0.3529 0.4910 0.032 Uiso 1 1 calc R U . . .
C39 C 0.58016(13) 0.4172(2) 0.46302(5) 0.0233(5) Uani 1 1 d . . . . .
H39A H 0.5784 0.5022 0.4703 0.028 Uiso 1 1 calc R U . . .
H39B H 0.5400 0.4116 0.4458 0.028 Uiso 1 1 calc R U . . .
C42 C 0.80090(14) 0.6502(2) 0.43085(5) 0.0241(5) Uani 1 1 d . . . . .
C43 C 0.74806(15) 0.7497(2) 0.43757(5) 0.0314(6) Uani 1 1 d . . . . .
C44 C 0.77176(17) 0.8672(2) 0.42960(6) 0.0388(6) Uani 1 1 d . . . . .
H44 H 0.7355 0.9342 0.4334 0.047 Uiso 1 1 calc R U . . .
C45 C 0.84689(17) 0.8883(2) 0.41620(6) 0.0388(6) Uani 1 1 d . . . . .
H45 H 0.8626 0.9692 0.4112 0.047 Uiso 1 1 calc R U . . .
C46 C 0.89882(15) 0.7908(2) 0.41020(5) 0.0321(6) Uani 1 1 d . . . . .
H46 H 0.9508 0.8059 0.4012 0.039 Uiso 1 1 calc R U . . .
C47 C 0.87756(14) 0.6706(2) 0.41685(5) 0.0268(5) Uani 1 1 d . . . . .
C48 C 0.66703(17) 0.7357(2) 0.45370(6) 0.0396(7) Uani 1 1 d . . . . .
H48 H 0.6616 0.6472 0.4586 0.048 Uiso 1 1 calc R U . . .
C49 C 0.58712(17) 0.7709(3) 0.43513(7) 0.0538(8) Uani 1 1 d . . . . .
H49A H 0.5852 0.7238 0.4172 0.081 Uiso 1 1 calc R U . . .
H49B H 0.5889 0.8585 0.4307 0.081 Uiso 1 1 calc R U . . .
H49C H 0.5358 0.7531 0.4455 0.081 Uiso 1 1 calc R U . . .
C50 C 0.6721(2) 0.8076(2) 0.48199(6) 0.0501(8) Uani 1 1 d . . . . .
H50A H 0.6766 0.8952 0.4779 0.075 Uiso 1 1 calc R U . . .
H50B H 0.7227 0.7811 0.4939 0.075 Uiso 1 1 calc R U . . .
H50C H 0.6202 0.7923 0.4922 0.075 Uiso 1 1 calc R U . . .
C51 C 0.93889(14) 0.5694(2) 0.40923(5) 0.0271(5) Uani 1 1 d . . . . .
H51 H 0.9115 0.4890 0.4133 0.032 Uiso 1 1 calc R U . . .
C52 C 1.02425(14) 0.5775(2) 0.42748(5) 0.0359(6) Uani 1 1 d . . . . .
H52A H 1.0602 0.5069 0.4234 0.054 Uiso 1 1 calc R U . . .
H52B H 1.0127 0.5778 0.4479 0.054 Uiso 1 1 calc R U . . .
H52C H 1.0542 0.6531 0.4228 0.054 Uiso 1 1 calc R U . . .
C53 C 0.95849(15) 0.5717(2) 0.37746(5) 0.0316(6) Uani 1 1 d . . . . .
H53A H 0.9047 0.5660 0.3655 0.047 Uiso 1 1 calc R U . . .
H53B H 0.9955 0.5022 0.3733 0.047 Uiso 1 1 calc R U . . .
H53C H 0.9878 0.6483 0.3732 0.047 Uiso 1 1 calc R U . . .
C61 C 0.45451(13) 0.3194(2) 0.39698(4) 0.0215(5) Uani 1 1 d . . . . .
C62 C 0.48302(13) 0.1993(2) 0.39116(4) 0.0214(5) Uani 1 1 d . . . . .
C63 C 0.44155(13) 0.0998(2) 0.40264(4) 0.0235(5) Uani 1 1 d . . . . .
H63 H 0.4615 0.0198 0.3986 0.028 Uiso 1 1 calc R U . . .
C64 C 0.37236(13) 0.1121(2) 0.41966(4) 0.0230(5) Uani 1 1 d . . . . .
C65 C 0.34412(13) 0.2303(2) 0.42478(4) 0.0231(5) Uani 1 1 d . . . . .
H65 H 0.2970 0.2406 0.4365 0.028 Uiso 1 1 calc R U . . .
C66 C 0.38153(14) 0.3346(2) 0.41360(4) 0.0224(5) Uani 1 1 d . . . . .
C67 C 0.55280(14) 0.1721(2) 0.37053(5) 0.0239(5) Uani 1 1 d . . . . .
H67 H 0.5892 0.2471 0.3694 0.029 Uiso 1 1 calc R U . . .
C68 C 0.61213(15) 0.0654(2) 0.38014(5) 0.0294(5) Uani 1 1 d . . . . .
H68A H 0.5815 -0.0122 0.3770 0.044 Uiso 1 1 calc R U . . .
H68B H 0.6294 0.0742 0.4006 0.044 Uiso 1 1 calc R U . . .
H68C H 0.6633 0.0663 0.3690 0.044 Uiso 1 1 calc R U . . .
C69 C 0.51162(15) 0.1472(2) 0.34041(5) 0.0291(5) Uani 1 1 d . . . . .
H69A H 0.4770 0.2180 0.3339 0.044 Uiso 1 1 calc R U . . .
H69B H 0.4748 0.0747 0.3409 0.044 Uiso 1 1 calc R U . . .
H69C H 0.5567 0.1330 0.3271 0.044 Uiso 1 1 calc R U . . .
C70 C 0.32890(14) 0.0025(2) 0.43232(5) 0.0260(5) Uani 1 1 d . . . . .
H70 H 0.2723 0.0305 0.4388 0.031 Uiso 1 1 calc R U . . .
C71 C 0.38122(16) -0.0465(2) 0.45855(5) 0.0326(5) Uani 1 1 d . . . . .
H71A H 0.4389 -0.0688 0.4531 0.049 Uiso 1 1 calc R U . . .
H71B H 0.3527 -0.1189 0.4659 0.049 Uiso 1 1 calc R U . . .
H71C H 0.3857 0.0167 0.4734 0.049 Uiso 1 1 calc R U . . .
C72 C 0.31131(17) -0.1004(2) 0.41052(5) 0.0368(6) Uani 1 1 d . . . . .
H72A H 0.2831 -0.0666 0.3929 0.055 Uiso 1 1 calc R U . . .
H72B H 0.2739 -0.1618 0.4186 0.055 Uiso 1 1 calc R U . . .
H72C H 0.3657 -0.1388 0.4061 0.055 Uiso 1 1 calc R U . . .
C73 C 0.33966(13) 0.4592(2) 0.41809(5) 0.0247(5) Uani 1 1 d . . . . .
H73 H 0.3448 0.5071 0.4000 0.030 Uiso 1 1 calc R U . . .
C74 C 0.38271(15) 0.5342(2) 0.44246(5) 0.0308(5) Uani 1 1 d . . . . .
H74A H 0.4415 0.5543 0.4379 0.046 Uiso 1 1 calc R U . . .
H74B H 0.3841 0.4865 0.4603 0.046 Uiso 1 1 calc R U . . .
H74C H 0.3502 0.6098 0.4449 0.046 Uiso 1 1 calc R U . . .
C75 C 0.24338(14) 0.4505(2) 0.42316(5) 0.0332(6) Uani 1 1 d . . . . .
H75A H 0.2175 0.5321 0.4216 0.050 Uiso 1 1 calc R U . . .
H75B H 0.2362 0.4173 0.4424 0.050 Uiso 1 1 calc R U . . .
H75C H 0.2151 0.3964 0.4087 0.050 Uiso 1 1 calc R U . . .
C81 C 0.75398(13) 0.5733(2) 0.33597(4) 0.0205(5) Uani 1 1 d . . . . .
C82 C 0.78949(13) 0.4615(2) 0.32660(4) 0.0227(5) Uani 1 1 d . . . . .
C83 C 0.85589(14) 0.4662(2) 0.30780(5) 0.0257(5) Uani 1 1 d . . . . .
H83 H 0.8792 0.3914 0.3014 0.031 Uiso 1 1 calc R U . . .
C84 C 0.88907(13) 0.5756(2) 0.29814(5) 0.0257(5) Uani 1 1 d . . . . .
C85 C 0.85602(14) 0.6831(2) 0.30848(5) 0.0251(5) Uani 1 1 d . . . . .
H85 H 0.8792 0.7586 0.3025 0.030 Uiso 1 1 calc R U . . .
C86 C 0.78991(13) 0.6855(2) 0.32735(4) 0.0218(5) Uani 1 1 d . . . . .
C87 C 0.76405(14) 0.3366(2) 0.33766(5) 0.0241(5) Uani 1 1 d . . . . .
H87 H 0.7046 0.3440 0.3443 0.029 Uiso 1 1 calc R U . . .
C88 C 0.82348(15) 0.3003(2) 0.36365(5) 0.0313(5) Uani 1 1 d . . . . .
H88A H 0.8827 0.2943 0.3579 0.047 Uiso 1 1 calc R U . . .
H88B H 0.8054 0.2210 0.3710 0.047 Uiso 1 1 calc R U . . .
H88C H 0.8203 0.3624 0.3787 0.047 Uiso 1 1 calc R U . . .
C89 C 0.76276(15) 0.2348(2) 0.31517(5) 0.0298(5) Uani 1 1 d . . . . .
H89A H 0.7308 0.2626 0.2976 0.045 Uiso 1 1 calc R U . . .
H89B H 0.7349 0.1621 0.3226 0.045 Uiso 1 1 calc R U . . .
H89C H 0.8218 0.2145 0.3109 0.045 Uiso 1 1 calc R U . . .
C90 C 0.96018(15) 0.5799(2) 0.27726(5) 0.0325(6) Uani 1 1 d . . . . .
H90 H 0.9753 0.6682 0.2752 0.039 Uiso 1 1 calc R U . . .
C91 C 1.0394(2) 0.5183(5) 0.28902(8) 0.0994(17) Uani 1 1 d . . . . .
H91A H 1.0285 0.4304 0.2909 0.149 Uiso 1 1 calc R U . . .
H91B H 1.0566 0.5526 0.3079 0.149 Uiso 1 1 calc R U . . .
H91C H 1.0855 0.5310 0.2760 0.149 Uiso 1 1 calc R U . . .
C92 C 0.9305(2) 0.5360(3) 0.24776(6) 0.0594(9) Uani 1 1 d . . . . .
H92A H 0.8804 0.5838 0.2407 0.089 Uiso 1 1 calc R U . . .
H92B H 0.9148 0.4493 0.2486 0.089 Uiso 1 1 calc R U . . .
H92C H 0.9769 0.5464 0.2348 0.089 Uiso 1 1 calc R U . . .
C93 C 0.76159(14) 0.8106(2) 0.33804(5) 0.0249(5) Uani 1 1 d . . . . .
H93 H 0.7400 0.7986 0.3576 0.030 Uiso 1 1 calc R U . . .
C94 C 0.83528(15) 0.9040(2) 0.34090(5) 0.0314(5) Uani 1 1 d . . . . .
H94A H 0.8487 0.9325 0.3218 0.047 Uiso 1 1 calc R U . . .
H94B H 0.8862 0.8653 0.3503 0.047 Uiso 1 1 calc R U . . .
H94C H 0.8179 0.9737 0.3524 0.047 Uiso 1 1 calc R U . . .
C95 C 0.68794(15) 0.8641(2) 0.31886(5) 0.0303(5) Uani 1 1 d . . . . .
H95A H 0.7039 0.8646 0.2989 0.045 Uiso 1 1 calc R U . . .
H95B H 0.6763 0.9480 0.3250 0.045 Uiso 1 1 calc R U . . .
H95C H 0.6363 0.8140 0.3204 0.045 Uiso 1 1 calc R U . . .
C1H_1 C 0.07581(17) 0.2123(3) 0.43967(6) 0.0441(7) Uani 1 1 d . . . . .
H11H_1 H 0.1379 0.2006 0.4431 0.066 Uiso 1 1 calc R U . . .
H12H_1 H 0.0453 0.1521 0.4508 0.066 Uiso 1 1 calc R U . . .
H13H_1 H 0.0603 0.2951 0.4456 0.066 Uiso 1 1 calc R U . . .
C2H_1 C 0.05089(18) 0.1953(3) 0.40785(6) 0.0448(7) Uani 1 1 d . . . . .
H21H_1 H -0.0122 0.2032 0.4047 0.054 Uiso 1 1 calc R U . . .
H22H_1 H 0.0776 0.2611 0.3969 0.054 Uiso 1 1 calc R U . . .
C3H_1 C 0.07832(17) 0.0731(2) 0.39668(6) 0.0397(6) Uani 1 1 d . . . . .
H31H_1 H 0.0514 0.0080 0.4078 0.048 Uiso 1 1 calc R U . . .
H32H_1 H 0.1413 0.0655 0.4003 0.048 Uiso 1 1 calc R U . . .
C4H_1 C 0.05617(16) 0.0499(3) 0.36499(5) 0.0406(6) Uani 1 1 d . . . . .
H41H_1 H -0.0071 0.0491 0.3615 0.049 Uiso 1 1 calc R U . . .
H42H_1 H 0.0787 0.1183 0.3538 0.049 Uiso 1 1 calc R U . . .
C5H_1 C 0.09210(18) -0.0693(3) 0.35428(6) 0.0476(7) Uani 1 1 d . . . . .
H51H_1 H 0.1547 -0.0711 0.3593 0.057 Uiso 1 1 calc R U . . .
H52H_1 H 0.0660 -0.1378 0.3645 0.057 Uiso 1 1 calc R U . . .
C6H_1 C 0.07710(18) -0.0904(3) 0.32229(6) 0.0541(8) Uani 1 1 d . . . . .
H61H_1 H 0.1069 -0.0270 0.3119 0.081 Uiso 1 1 calc R U . . .
H62H_1 H 0.0154 -0.0868 0.3169 0.081 Uiso 1 1 calc R U . . .
H63H_1 H 0.0993 -0.1711 0.3174 0.081 Uiso 1 1 calc R U . . .
C1_2 C 0.1121(3) 0.8828(5) 0.47442(11) 0.053(2) Uani 0.5 1 d G . P A -1
H1_2 H 0.1423 0.8283 0.4628 0.063 Uiso 0.5 1 calc R U P A -1
C2_2 C 0.0230(3) 0.8781(5) 0.47405(11) 0.0545(16) Uani 0.5 1 d G . P A -1
H2_2 H -0.0077 0.8204 0.4622 0.065 Uiso 0.5 1 calc R U P A -1
C3_2 C -0.0210(2) 0.9579(8) 0.49105(18) 0.045(2) Uani 0.25 1 d G . P A -1
C4_2 C 0.0240(3) 1.0424(7) 0.50842(18) 0.045(2) Uani 0.25 1 d G . P A -1
C5_2 C 0.1131(3) 1.0470(5) 0.50879(10) 0.0528(16) Uani 0.5 1 d G . P A -1
H5_2 H 0.1439 1.1048 0.5207 0.063 Uiso 0.5 1 calc R U P A -1
C6_2 C 0.1572(2) 0.9673(5) 0.49179(11) 0.0574(19) Uani 0.5 1 d G . P A -1
H6_2 H 0.2181 0.9705 0.4920 0.069 Uiso 0.5 1 calc R U P A -1
C1B_3 C -0.1425(5) 1.1588(7) 0.53082(16) 0.052(2) Uani 0.5 1 d D . P B 2
H11B_3 H -0.1253 1.1311 0.5503 0.077 Uiso 0.5 1 calc R U P B 2
H12B_3 H -0.2052 1.1662 0.5287 0.077 Uiso 0.5 1 calc R U P B 2
H13B_3 H -0.1163 1.2386 0.5274 0.077 Uiso 0.5 1 calc R U P B 2
C2B_3 C -0.1122(4) 1.0652(6) 0.50889(15) 0.0440(16) Uani 0.5 1 d D . P B 2
H21B_3 H -0.1387 0.9848 0.5126 0.053 Uiso 0.5 1 calc R U P B 2
H22B_3 H -0.1328 1.0915 0.4894 0.053 Uiso 0.5 1 calc R U P B 2
C3B_3 C -0.0152(4) 1.0500(6) 0.50986(13) 0.0397(17) Uani 0.5 1 d D . P B 2
H31B_3 H 0.0059 1.0311 0.5298 0.048 Uiso 0.5 1 calc R U P B 2
H32B_3 H 0.0109 1.1287 0.5045 0.048 Uiso 0.5 1 calc R U P B 2

loop_
_atom_site_aniso_label
_atom_site_aniso_U_11
_atom_site_aniso_U_22
_atom_site_aniso_U_33
_atom_site_aniso_U_23
_atom_site_aniso_U_13
_atom_site_aniso_U_12
P1 0.0192(3) 0.0237(3) 0.0190(3) 0.0007(2) 0.0042(2) -0.0008(2)
P2 0.0191(3) 0.0220(3) 0.0201(3) 0.0009(2) 0.0045(2) -0.0008(2)
Si1 0.0196(3) 0.0236(3) 0.0182(3) 0.0015(2) 0.0032(2) -0.0007(2)
Si2 0.0198(3) 0.0246(3) 0.0189(3) 0.0010(2) 0.0036(2) -0.0016(2)
N1 0.0199(9) 0.0271(10) 0.0182(9) -0.0008(8) 0.0028(7) -0.0011(8)
N2 0.0203(9) 0.0246(10) 0.0212(9) 0.0003(8) 0.0011(7) -0.0007(8)
C1 0.0233(11) 0.0189(11) 0.0203(11) 0.0000(8) 0.0043(9) 0.0006(9)
C2 0.0233(11) 0.0227(12) 0.0189(11) -0.0010(9) 0.0038(9) -0.0005(9)
C3 0.0261(12) 0.0303(13) 0.0186(11) 0.0005(10) 0.0018(9) -0.0015(10)
C4 0.0254(11) 0.0317(13) 0.0171(11) -0.0006(9) -0.0007(9) -0.0029(10)
C5 0.0258(12) 0.0248(12) 0.0210(11) 0.0008(9) 0.0036(9) -0.0004(10)
C6 0.0299(13) 0.0315(14) 0.0237(12) 0.0031(10) 0.0043(10) -0.0052(10)
C7 0.0290(12) 0.0415(15) 0.0228(12) 0.0045(10) 0.0088(10) -0.0016(11)
C8 0.0323(13) 0.0356(14) 0.0238(12) -0.0027(10) 0.0075(10) 0.0057(11)
C9 0.0273(12) 0.0261(12) 0.0224(11) -0.0009(9) 0.0044(10) 0.0022(10)
C10 0.0329(13) 0.0363(14) 0.0225(12) -0.0048(10) 0.0035(10) -0.0084(11)
C11 0.0263(12) 0.0415(15) 0.0257(12) 0.0036(11) -0.0014(10) -0.0054(11)
C12 0.0203(11) 0.0288(13) 0.0189(11) 0.0003(9) 0.0010(9) 0.0016(9)
C13 0.0195(11) 0.0343(13) 0.0218(11) 0.0007(10) 0.0014(9) -0.0015(10)
C14 0.0235(12) 0.0377(14) 0.0316(13) 0.0010(11) 0.0052(10) -0.0060(11)
C15 0.0231(12) 0.0461(16) 0.0326(13) -0.0032(12) 0.0083(10) 0.0017(11)
C16 0.0278(12) 0.0332(14) 0.0301(13) -0.0058(11) 0.0029(10) 0.0036(11)
C17 0.0188(11) 0.0290(13) 0.0246(12) 0.0002(10) -0.0003(9) 0.0015(9)
C18 0.0246(12) 0.0314(13) 0.0237(12) 0.0006(10) 0.0033(10) -0.0046(10)
C19 0.0325(13) 0.0376(15) 0.0323(14) -0.0002(11) -0.0002(11) -0.0095(11)
C20 0.0291(13) 0.0361(14) 0.0315(13) 0.0002(11) 0.0022(11) -0.0053(11)
C021 0.0263(13) 0.0411(15) 0.0384(14) 0.0123(12) 0.0038(11) 0.0073(11)
C21 0.0267(12) 0.0253(13) 0.0312(13) -0.0004(10) 0.0067(10) 0.0031(10)
C22 0.0297(13) 0.0270(13) 0.0476(16) -0.0044(11) 0.0062(11) -0.0011(11)
C23 0.0451(16) 0.0343(15) 0.0446(16) 0.0055(12) 0.0008(13) 0.0036(12)
C024 0.0319(13) 0.0500(17) 0.0301(13) 0.0015(12) -0.0004(11) -0.0093(12)
C31 0.0208(11) 0.0214(11) 0.0212(11) -0.0020(9) 0.0062(9) 0.0045(9)
C32 0.0229(11) 0.0256(12) 0.0184(11) 0.0023(9) 0.0037(9) 0.0001(9)
C33 0.0262(12) 0.0341(13) 0.0228(12) 0.0025(10) 0.0028(10) 0.0001(10)
C34 0.0256(12) 0.0372(14) 0.0225(12) 0.0037(10) 0.0003(9) -0.0005(11)
C35 0.0302(12) 0.0232(12) 0.0246(12) 0.0007(9) 0.0067(10) 0.0023(10)
C36 0.0397(14) 0.0244(13) 0.0255(12) 0.0029(10) 0.0060(11) 0.0014(11)
C37 0.0313(13) 0.0327(14) 0.0227(12) 0.0057(10) 0.0035(10) -0.0060(10)
C38 0.0228(11) 0.0336(14) 0.0236(12) 0.0004(10) 0.0057(9) -0.0012(10)
C39 0.0237(11) 0.0256(12) 0.0211(11) -0.0006(9) 0.0047(9) -0.0008(9)
C42 0.0249(12) 0.0231(12) 0.0244(12) -0.0008(9) 0.0021(9) -0.0018(10)
C43 0.0320(13) 0.0274(13) 0.0361(14) -0.0020(11) 0.0128(11) -0.0014(11)
C44 0.0421(15) 0.0264(14) 0.0502(16) 0.0012(12) 0.0199(13) 0.0011(11)
C45 0.0445(15) 0.0283(14) 0.0457(16) 0.0024(12) 0.0187(13) -0.0068(12)
C46 0.0298(13) 0.0338(14) 0.0340(14) 0.0002(11) 0.0128(11) -0.0050(11)
C47 0.0232(12) 0.0336(14) 0.0234(12) -0.0018(10) 0.0008(10) -0.0026(10)
C48 0.0411(15) 0.0218(13) 0.0590(18) -0.0012(12) 0.0269(13) -0.0003(11)
C49 0.0369(16) 0.0367(16) 0.090(2) -0.0106(16) 0.0243(16) 0.0022(13)
C50 0.0637(19) 0.0310(15) 0.0602(19) -0.0014(13) 0.0408(16) 0.0027(13)
C51 0.0189(11) 0.0317(13) 0.0308(13) 0.0014(10) 0.0032(9) 0.0009(10)
C52 0.0222(12) 0.0476(16) 0.0378(14) 0.0025(12) 0.0028(11) -0.0005(11)
C53 0.0230(12) 0.0385(15) 0.0340(13) -0.0028(11) 0.0062(10) 0.0002(10)
C61 0.0218(11) 0.0261(12) 0.0168(11) 0.0007(9) 0.0033(9) -0.0003(9)
C62 0.0205(11) 0.0246(12) 0.0191(11) -0.0001(9) 0.0019(9) 0.0005(9)
C63 0.0244(11) 0.0220(12) 0.0243(11) 0.0007(9) 0.0026(9) 0.0011(9)
C64 0.0211(11) 0.0285(13) 0.0193(11) 0.0030(9) 0.0009(9) -0.0016(9)
C65 0.0188(11) 0.0308(13) 0.0203(11) 0.0003(9) 0.0053(9) 0.0000(9)
C66 0.0218(11) 0.0268(12) 0.0186(11) 0.0001(9) 0.0009(9) -0.0004(9)
C67 0.0242(11) 0.0243(12) 0.0239(12) -0.0027(9) 0.0066(9) -0.0017(9)
C68 0.0281(12) 0.0310(14) 0.0298(13) -0.0027(10) 0.0068(10) 0.0026(10)
C69 0.0338(13) 0.0279(13) 0.0262(12) -0.0028(10) 0.0076(10) -0.0017(10)
C70 0.0268(12) 0.0265(13) 0.0252(12) 0.0035(9) 0.0062(10) -0.0021(10)
C71 0.0379(14) 0.0310(14) 0.0294(13) 0.0051(11) 0.0059(11) -0.0006(11)
C72 0.0453(15) 0.0331(14) 0.0324(14) -0.0007(11) 0.0064(12) -0.0137(12)
C73 0.0213(11) 0.0274(12) 0.0261(12) 0.0010(10) 0.0063(9) 0.0013(10)
C74 0.0323(13) 0.0296(13) 0.0309(13) -0.0043(11) 0.0048(10) 0.0046(11)
C75 0.0258(12) 0.0355(14) 0.0390(14) -0.0002(11) 0.0079(11) 0.0037(11)
C81 0.0180(10) 0.0257(12) 0.0179(10) 0.0016(9) 0.0022(8) -0.0014(9)
C82 0.0212(11) 0.0254(12) 0.0216(11) 0.0008(9) 0.0021(9) -0.0015(9)
C83 0.0228(11) 0.0302(13) 0.0243(12) -0.0024(10) 0.0027(9) 0.0047(10)
C84 0.0194(11) 0.0350(14) 0.0230(11) 0.0012(10) 0.0040(9) -0.0015(10)
C85 0.0219(11) 0.0280(13) 0.0258(12) 0.0046(10) 0.0047(9) -0.0043(10)
C86 0.0198(11) 0.0242(12) 0.0215(11) 0.0025(9) 0.0004(9) -0.0003(9)
C87 0.0245(12) 0.0235(12) 0.0246(12) 0.0004(9) 0.0053(10) 0.0025(9)
C88 0.0349(13) 0.0291(13) 0.0305(13) 0.0029(10) 0.0053(11) 0.0029(11)
C89 0.0321(13) 0.0239(13) 0.0339(13) -0.0020(10) 0.0049(11) 0.0019(10)
C90 0.0259(12) 0.0424(15) 0.0304(13) -0.0007(11) 0.0118(10) -0.0013(11)
C91 0.0377(18) 0.186(5) 0.079(3) 0.062(3) 0.0321(18) 0.041(2)
C92 0.0549(18) 0.087(2) 0.0394(16) -0.0159(16) 0.0258(14) -0.0214(18)
C93 0.0270(12) 0.0228(12) 0.0256(12) 0.0001(9) 0.0066(10) -0.0024(10)
C94 0.0333(13) 0.0295(13) 0.0317(13) 0.0025(10) 0.0046(11) -0.0061(11)
C95 0.0315(13) 0.0257(13) 0.0339(13) -0.0018(10) 0.0038(11) 0.0020(10)
C1H_1 0.0395(15) 0.0419(16) 0.0522(17) -0.0011(13) 0.0140(13) 0.0036(13)
C2H_1 0.0364(15) 0.0437(17) 0.0542(18) 0.0057(14) 0.0016(13) 0.0027(13)
C3H_1 0.0378(14) 0.0405(16) 0.0408(15) 0.0056(12) 0.0027(12) -0.0004(12)
C4H_1 0.0274(13) 0.0536(18) 0.0404(15) 0.0098(13) -0.0026(11) -0.0095(12)
C5H_1 0.0446(16) 0.062(2) 0.0360(15) -0.0016(14) 0.0026(13) -0.0008(14)
C6H_1 0.0411(16) 0.084(2) 0.0367(16) -0.0020(15) 0.0015(13) -0.0105(16)
C1_2 0.052(6) 0.066(6) 0.041(5) 0.009(4) 0.010(4) 0.010(4)
C2_2 0.063(5) 0.058(4) 0.043(4) 0.001(3) 0.003(3) -0.007(3)
C3_2 0.042(5) 0.055(5) 0.037(4) 0.004(3) 0.001(3) -0.005(4)
C4_2 0.042(5) 0.055(5) 0.037(4) 0.004(3) 0.001(3) -0.005(4)
C5_2 0.039(3) 0.074(4) 0.044(3) 0.008(3) -0.002(3) -0.014(3)
C6_2 0.045(4) 0.085(6) 0.042(4) 0.015(4) 0.003(4) 0.009(4)
C1B_3 0.047(4) 0.072(5) 0.036(4) 0.014(4) 0.002(3) -0.004(4)
C2B_3 0.047(4) 0.047(4) 0.037(4) 0.014(3) -0.006(3) -0.014(3)
C3B_3 0.053(5) 0.041(4) 0.024(3) 0.003(3) -0.005(3) -0.021(3)

loop_
_atom_type_symbol
_atom_type_description
_atom_type_scat_dispersion_real
_atom_type_scat_dispersion_imag
_atom_type_scat_source
C C 0.0181 0.0091 'International Tables Vol C Tables 4.2.6.8 and 6.1.1.4'
H H 0.0000 0.0000 'International Tables Vol C Tables 4.2.6.8 and 6.1.1.4'
N N 0.0311 0.0180 'International Tables Vol C Tables 4.2.6.8 and 6.1.1.4'
Si Si 0.2541 0.3302 'International Tables Vol C Tables 4.2.6.8 and 6.1.1.4'
P P 0.2955 0.4335 'International Tables Vol C Tables 4.2.6.8 and 6.1.1.4'

loop_
_geom_angle_atom_site_label_1
_geom_angle_atom_site_label_2
_geom_angle_atom_site_label_3
_geom_angle
_geom_angle_site_symmetry_1
_geom_angle_site_symmetry_3
C61 P1 Si1 114.23(7) . .
C61 P1 Si2 111.45(7) . .
Si1 P1 Si2 79.21(3) . .
C81 P2 Si2 114.81(7) . .
C81 P2 Si1 111.45(7) . .
Si2 P2 Si1 79.25(3) . .
C1 Si1 P1 127.25(7) . .
C1 Si1 P2 121.32(7) . .
P1 Si1 P2 86.79(3) . .
C31 Si2 P2 128.30(8) . .
C31 Si2 P1 120.43(7) . .
P2 Si2 P1 86.57(3) . .
C1 N1 C12 121.78(17) . .
C1 N1 C4 112.52(16) . .
C12 N1 C4 121.73(17) . .
C31 N2 C42 121.72(17) . .
C31 N2 C34 112.41(17) . .
C42 N2 C34 122.43(17) . .
N1 C1 C2 108.89(17) . .
N1 C1 Si1 128.10(15) . .
C2 C1 Si1 119.51(15) . .
C3 C2 C5 110.18(18) . .
C3 C2 C1 102.33(16) . .
C5 C2 C1 111.82(17) . .
C3 C2 C9 113.57(18) . .
C5 C2 C9 107.11(17) . .
C1 C2 C9 111.90(17) . .
C4 C3 C2 107.23(17) . .
C4 C3 H3A 110.3 . .
C2 C3 H3A 110.3 . .
C4 C3 H3B 110.3 . .
C2 C3 H3B 110.3 . .
H3A C3 H3B 108.5 . .
N1 C4 C11 111.68(18) . .
N1 C4 C3 100.82(16) . .
C11 C4 C3 111.25(19) . .
N1 C4 C10 112.36(18) . .
C11 C4 C10 109.91(19) . .
C3 C4 C10 110.56(18) . .
C6 C5 C2 112.56(18) . .
C6 C5 H5A 109.1 . .
C2 C5 H5A 109.1 . .
C6 C5 H5B 109.1 . .
C2 C5 H5B 109.1 . .
H5A C5 H5B 107.8 . .
C7 C6 C5 110.64(19) . .
C7 C6 H6A 109.5 . .
C5 C6 H6A 109.5 . .
C7 C6 H6B 109.5 . .
C5 C6 H6B 109.5 . .
H6A C6 H6B 108.1 . .
C8 C7 C6 110.99(19) . .
C8 C7 H7A 109.4 . .
C6 C7 H7A 109.4 . .
C8 C7 H7B 109.4 . .
C6 C7 H7B 109.4 . .
H7A C7 H7B 108.0 . .
C7 C8 C9 111.34(19) . .
C7 C8 H8A 109.4 . .
C9 C8 H8A 109.4 . .
C7 C8 H8B 109.4 . .
C9 C8 H8B 109.4 . .
H8A C8 H8B 108.0 . .
C8 C9 C2 113.65(18) . .
C8 C9 H9A 108.8 . .
C2 C9 H9A 108.8 . .
C8 C9 H9B 108.8 . .
C2 C9 H9B 108.8 . .
H9A C9 H9B 107.7 . .
C4 C10 H10A 109.5 . .
C4 C10 H10B 109.5 . .
H10A C10 H10B 109.5 . .
C4 C10 H10C 109.5 . .
H10A C10 H10C 109.5 . .
H10B C10 H10C 109.5 . .
C4 C11 H11A 109.5 . .
C4 C11 H11B 109.5 . .
H11A C11 H11B 109.5 . .
C4 C11 H11C 109.5 . .
H11A C11 H11C 109.5 . .
H11B C11 H11C 109.5 . .
C13 C12 C17 120.35(19) . .
C13 C12 N1 120.77(19) . .
C17 C12 N1 118.75(19) . .
C14 C13 C12 118.2(2) . .
C14 C13 C18 117.9(2) . .
C12 C13 C18 123.90(19) . .
C15 C14 C13 122.0(2) . .
C15 C14 H14 119.0 . .
C13 C14 H14 119.0 . .
C16 C15 C14 119.4(2) . .
C16 C15 H15 120.3 . .
C14 C15 H15 120.3 . .
C15 C16 C17 121.5(2) . .
C15 C16 H16 119.2 . .
C17 C16 H16 119.2 . .
C16 C17 C12 118.5(2) . .
C16 C17 C21 117.7(2) . .
C12 C17 C21 123.79(19) . .
C13 C18 C20 112.36(19) . .
C13 C18 C19 111.53(19) . .
C20 C18 C19 108.67(19) . .
C13 C18 H18 108.0 . .
C20 C18 H18 108.0 . .
C19 C18 H18 108.0 . .
C18 C19 H19A 109.5 . .
C18 C19 H19B 109.5 . .
H19A C19 H19B 109.5 . .
C18 C19 H19C 109.5 . .
H19A C19 H19C 109.5 . .
H19B C19 H19C 109.5 . .
C18 C20 H20A 109.5 . .
C18 C20 H20B 109.5 . .
H20A C20 H20B 109.5 . .
C18 C20 H20C 109.5 . .
H20A C20 H20C 109.5 . .
H20B C20 H20C 109.5 . .
C34 C021 H02A 109.5 . .
C34 C021 H02B 109.5 . .
H02A C021 H02B 109.5 . .
C34 C021 H02C 109.5 . .
H02A C021 H02C 109.5 . .
H02B C021 H02C 109.5 . .
C17 C21 C22 111.54(19) . .
C17 C21 C23 112.26(19) . .
C22 C21 C23 110.3(2) . .
C17 C21 H21 107.5 . .
C22 C21 H21 107.5 . .
C23 C21 H21 107.5 . .
C21 C22 H22A 109.5 . .
C21 C22 H22B 109.5 . .
H22A C22 H22B 109.5 . .
C21 C22 H22C 109.5 . .
H22A C22 H22C 109.5 . .
H22B C22 H22C 109.5 . .
C21 C23 H23A 109.5 . .
C21 C23 H23B 109.5 . .
H23A C23 H23B 109.5 . .
C21 C23 H23C 109.5 . .
H23A C23 H23C 109.5 . .
H23B C23 H23C 109.5 . .
C34 C024 H02D 109.5 . .
C34 C024 H02E 109.5 . .
H02D C024 H02E 109.5 . .
C34 C024 H02F 109.5 . .
H02D C024 H02F 109.5 . .
H02E C024 H02F 109.5 . .
N2 C31 C32 108.67(17) . .
N2 C31 Si2 128.84(15) . .
C32 C31 Si2 119.17(15) . .
C33 C32 C39 110.53(17) . .
C33 C32 C31 102.70(17) . .
C39 C32 C31 111.11(17) . .
C33 C32 C35 113.94(18) . .
C39 C32 C35 106.73(18) . .
C31 C32 C35 111.90(17) . .
C34 C33 C32 107.47(17) . .
C34 C33 H33A 110.2 . .
C32 C33 H33A 110.2 . .
C34 C33 H33B 110.2 . .
C32 C33 H33B 110.2 . .
H33A C33 H33B 108.5 . .
N2 C34 C33 101.15(17) . .
N2 C34 C024 112.0(2) . .
C33 C34 C024 111.06(19) . .
N2 C34 C021 111.70(18) . .
C33 C34 C021 110.7(2) . .
C024 C34 C021 109.9(2) . .
C36 C35 C32 113.93(18) . .
C36 C35 H35A 108.8 . .
C32 C35 H35A 108.8 . .
C36 C35 H35B 108.8 . .
C32 C35 H35B 108.8 . .
H35A C35 H35B 107.7 . .
C37 C36 C35 111.82(19) . .
C37 C36 H36A 109.3 . .
C35 C36 H36A 109.3 . .
C37 C36 H36B 109.3 . .
C35 C36 H36B 109.3 . .
H36A C36 H36B 107.9 . .
C36 C37 C38 110.45(19) . .
C36 C37 H37A 109.6 . .
C38 C37 H37A 109.6 . .
C36 C37 H37B 109.6 . .
C38 C37 H37B 109.6 . .
H37A C37 H37B 108.1 . .
C37 C38 C39 110.42(18) . .
C37 C38 H38A 109.6 . .
C39 C38 H38A 109.6 . .
C37 C38 H38B 109.6 . .
C39 C38 H38B 109.6 . .
H38A C38 H38B 108.1 . .
C38 C39 C32 112.40(18) . .
C38 C39 H39A 109.1 . .
C32 C39 H39A 109.1 . .
C38 C39 H39B 109.1 . .
C32 C39 H39B 109.1 . .
H39A C39 H39B 107.9 . .
C43 C42 C47 120.2(2) . .
C43 C42 N2 118.63(19) . .
C47 C42 N2 121.07(19) . .
C44 C43 C42 118.8(2) . .
C44 C43 C48 117.9(2) . .
C42 C43 C48 123.3(2) . .
C45 C44 C43 121.5(2) . .
C45 C44 H44 119.3 . .
C43 C44 H44 119.3 . .
C46 C45 C44 119.3(2) . .
C46 C45 H45 120.4 . .
C44 C45 H45 120.4 . .
C45 C46 C47 122.1(2) . .
C45 C46 H46 118.9 . .
C47 C46 H46 118.9 . .
C46 C47 C42 118.1(2) . .
C46 C47 C51 118.1(2) . .
C42 C47 C51 123.8(2) . .
C43 C48 C49 111.6(2) . .
C43 C48 C50 112.1(2) . .
C49 C48 C50 111.0(2) . .
C43 C48 H48 107.3 . .
C49 C48 H48 107.3 . .
C50 C48 H48 107.3 . .
C48 C49 H49A 109.5 . .
C48 C49 H49B 109.5 . .
H49A C49 H49B 109.5 . .
C48 C49 H49C 109.5 . .
H49A C49 H49C 109.5 . .
H49B C49 H49C 109.5 . .
C48 C50 H50A 109.5 . .
C48 C50 H50B 109.5 . .
H50A C50 H50B 109.5 . .
C48 C50 H50C 109.5 . .
H50A C50 H50C 109.5 . .
H50B C50 H50C 109.5 . .
C47 C51 C53 112.43(19) . .
C47 C51 C52 111.32(19) . .
C53 C51 C52 108.49(18) . .
C47 C51 H51 108.2 . .
C53 C51 H51 108.2 . .
C52 C51 H51 108.2 . .
C51 C52 H52A 109.5 . .
C51 C52 H52B 109.5 . .
H52A C52 H52B 109.5 . .
C51 C52 H52C 109.5 . .
H52A C52 H52C 109.5 . .
H52B C52 H52C 109.5 . .
C51 C53 H53A 109.5 . .
C51 C53 H53B 109.5 . .
H53A C53 H53B 109.5 . .
C51 C53 H53C 109.5 . .
H53A C53 H53C 109.5 . .
H53B C53 H53C 109.5 . .
C62 C61 C66 118.87(19) . .
C62 C61 P1 126.69(16) . .
C66 C61 P1 114.40(16) . .
C63 C62 C61 119.43(19) . .
C63 C62 C67 117.29(19) . .
C61 C62 C67 123.05(19) . .
C64 C63 C62 122.9(2) . .
C64 C63 H63 118.6 . .
C62 C63 H63 118.6 . .
C63 C64 C65 117.1(2) . .
C63 C64 C70 122.0(2) . .
C65 C64 C70 120.88(19) . .
C64 C65 C66 123.36(19) . .
C64 C65 H65 118.3 . .
C66 C65 H65 118.3 . .
C65 C66 C61 118.3(2) . .
C65 C66 C73 118.88(18) . .
C61 C66 C73 122.71(19) . .
C62 C67 C69 109.83(18) . .
C62 C67 C68 113.76(18) . .
C69 C67 C68 110.04(18) . .
C62 C67 H67 107.7 . .
C69 C67 H67 107.7 . .
C68 C67 H67 107.7 . .
C67 C68 H68A 109.5 . .
C67 C68 H68B 109.5 . .
H68A C68 H68B 109.5 . .
C67 C68 H68C 109.5 . .
H68A C68 H68C 109.5 . .
H68B C68 H68C 109.5 . .
C67 C69 H69A 109.5 . .
C67 C69 H69B 109.5 . .
H69A C69 H69B 109.5 . .
C67 C69 H69C 109.5 . .
H69A C69 H69C 109.5 . .
H69B C69 H69C 109.5 . .
C64 C70 C71 111.14(19) . .
C64 C70 C72 112.78(18) . .
C71 C70 C72 110.0(2) . .
C64 C70 H70 107.6 . .
C71 C70 H70 107.6 . .
C72 C70 H70 107.6 . .
C70 C71 H71A 109.5 . .
C70 C71 H71B 109.5 . .
H71A C71 H71B 109.5 . .
C70 C71 H71C 109.5 . .
H71A C71 H71C 109.5 . .
H71B C71 H71C 109.5 . .
C70 C72 H72A 109.5 . .
C70 C72 H72B 109.5 . .
H72A C72 H72B 109.5 . .
C70 C72 H72C 109.5 . .
H72A C72 H72C 109.5 . .
H72B C72 H72C 109.5 . .
C74 C73 C66 114.13(18) . .
C74 C73 C75 107.88(18) . .
C66 C73 C75 113.30(19) . .
C74 C73 H73 107.0 . .
C66 C73 H73 107.0 . .
C75 C73 H73 107.0 . .
C73 C74 H74A 109.5 . .
C73 C74 H74B 109.5 . .
H74A C74 H74B 109.5 . .
C73 C74 H74C 109.5 . .
H74A C74 H74C 109.5 . .
H74B C74 H74C 109.5 . .
C73 C75 H75A 109.5 . .
C73 C75 H75B 109.5 . .
H75A C75 H75B 109.5 . .
C73 C75 H75C 109.5 . .
H75A C75 H75C 109.5 . .
H75B C75 H75C 109.5 . .
C86 C81 C82 119.16(18) . .
C86 C81 P2 113.98(16) . .
C82 C81 P2 126.75(16) . .
C83 C82 C81 118.7(2) . .
C83 C82 C87 117.7(2) . .
C81 C82 C87 123.48(18) . .
C84 C83 C82 122.7(2) . .
C84 C83 H83 118.7 . .
C82 C83 H83 118.7 . .
C85 C84 C83 117.60(19) . .
C85 C84 C90 120.0(2) . .
C83 C84 C90 122.4(2) . .
C84 C85 C86 122.9(2) . .
C84 C85 H85 118.6 . .
C86 C85 H85 118.6 . .
C85 C86 C81 118.9(2) . .
C85 C86 C93 117.55(19) . .
C81 C86 C93 123.55(18) . .
C82 C87 C89 114.31(18) . .
C82 C87 C88 110.10(18) . .
C89 C87 C88 109.71(18) . .
C82 C87 H87 107.5 . .
C89 C87 H87 107.5 . .
C88 C87 H87 107.5 . .
C87 C88 H88A 109.5 . .
C87 C88 H88B 109.5 . .
H88A C88 H88B 109.5 . .
C87 C88 H88C 109.5 . .
H88A C88 H88C 109.5 . .
H88B C88 H88C 109.5 . .
C87 C89 H89A 109.5 . .
C87 C89 H89B 109.5 . .
H89A C89 H89B 109.5 . .
C87 C89 H89C 109.5 . .
H89A C89 H89C 109.5 . .
H89B C89 H89C 109.5 . .
C91 C90 C92 113.3(3) . .
C91 C90 C84 111.9(2) . .
C92 C90 C84 112.5(2) . .
C91 C90 H90 106.2 . .
C92 C90 H90 106.2 . .
C84 C90 H90 106.2 . .
C90 C91 H91A 109.5 . .
C90 C91 H91B 109.5 . .
H91A C91 H91B 109.5 . .
C90 C91 H91C 109.5 . .
H91A C91 H91C 109.5 . .
H91B C91 H91C 109.5 . .
C90 C92 H92A 109.5 . .
C90 C92 H92B 109.5 . .
H92A C92 H92B 109.5 . .
C90 C92 H92C 109.5 . .
H92A C92 H92C 109.5 . .
H92B C92 H92C 109.5 . .
C95 C93 C86 111.85(18) . .
C95 C93 C94 109.14(19) . .
C86 C93 C94 113.07(18) . .
C95 C93 H93 107.5 . .
C86 C93 H93 107.5 . .
C94 C93 H93 107.5 . .
C93 C94 H94A 109.5 . .
C93 C94 H94B 109.5 . .
H94A C94 H94B 109.5 . .
C93 C94 H94C 109.5 . .
H94A C94 H94C 109.5 . .
H94B C94 H94C 109.5 . .
C93 C95 H95A 109.5 . .
C93 C95 H95B 109.5 . .
H95A C95 H95B 109.5 . .
C93 C95 H95C 109.5 . .
H95A C95 H95C 109.5 . .
H95B C95 H95C 109.5 . .
C2H_1 C1H_1 H11H_1 109.5 . .
C2H_1 C1H_1 H12H_1 109.5 . .
H11H_1 C1H_1 H12H_1 109.5 . .
C2H_1 C1H_1 H13H_1 109.5 . .
H11H_1 C1H_1 H13H_1 109.5 . .
H12H_1 C1H_1 H13H_1 109.5 . .
C3H_1 C2H_1 C1H_1 112.7(2) . .
C3H_1 C2H_1 H21H_1 109.1 . .
C1H_1 C2H_1 H21H_1 109.1 . .
C3H_1 C2H_1 H22H_1 109.1 . .
C1H_1 C2H_1 H22H_1 109.1 . .
H21H_1 C2H_1 H22H_1 107.8 . .
C2H_1 C3H_1 C4H_1 115.6(2) . .
C2H_1 C3H_1 H31H_1 108.4 . .
C4H_1 C3H_1 H31H_1 108.4 . .
C2H_1 C3H_1 H32H_1 108.4 . .
C4H_1 C3H_1 H32H_1 108.4 . .
H31H_1 C3H_1 H32H_1 107.4 . .
C5H_1 C4H_1 C3H_1 113.5(2) . .
C5H_1 C4H_1 H41H_1 108.9 . .
C3H_1 C4H_1 H41H_1 108.9 . .
C5H_1 C4H_1 H42H_1 108.9 . .
C3H_1 C4H_1 H42H_1 108.9 . .
H41H_1 C4H_1 H42H_1 107.7 . .
C6H_1 C5H_1 C4H_1 114.8(2) . .
C6H_1 C5H_1 H51H_1 108.6 . .
C4H_1 C5H_1 H51H_1 108.6 . .
C6H_1 C5H_1 H52H_1 108.6 . .
C4H_1 C5H_1 H52H_1 108.6 . .
H51H_1 C5H_1 H52H_1 107.6 . .
C5H_1 C6H_1 H61H_1 109.5 . .
C5H_1 C6H_1 H62H_1 109.5 . .
H61H_1 C6H_1 H62H_1 109.5 . .
C5H_1 C6H_1 H63H_1 109.5 . .
H61H_1 C6H_1 H63H_1 109.5 . .
H62H_1 C6H_1 H63H_1 109.5 . .
C2_2 C1_2 C6_2 120.0 . .
C2_2 C1_2 H1_2 120.0 . .
C6_2 C1_2 H1_2 120.0 . .
C3_2 C2_2 C1_2 120.0 . .
C3_2 C2_2 H2_2 120.0 . .
C1_2 C2_2 H2_2 120.0 . .
C4_2 C3_2 C2_2 120.0 . .
C5_2 C4_2 C3_2 120.0 . .
C6_2 C5_2 C4_2 120.0 . .
C6_2 C5_2 H5_2 120.0 . .
C4_2 C5_2 H5_2 120.0 . .
C5_2 C6_2 C1_2 120.0 . .
C5_2 C6_2 H6_2 120.0 . .
C1_2 C6_2 H6_2 120.0 . .
C2B_3 C1B_3 H11B_3 109.5 . .
C2B_3 C1B_3 H12B_3 109.5 . .
H11B_3 C1B_3 H12B_3 109.5 . .
C2B_3 C1B_3 H13B_3 109.5 . .
H11B_3 C1B_3 H13B_3 109.5 . .
H12B_3 C1B_3 H13B_3 109.5 . .
C3B_3 C2B_3 C1B_3 113.5(5) . .
C3B_3 C2B_3 H21B_3 108.9 . .
C1B_3 C2B_3 H21B_3 108.9 . .
C3B_3 C2B_3 H22B_3 108.9 . .
C1B_3 C2B_3 H22B_3 108.9 . .
H21B_3 C2B_3 H22B_3 107.7 . .
C2B_3 C3B_3 C3B_3 114.0(6) . 3_576
C2B_3 C3B_3 H31B_3 108.8 . .
C3B_3 C3B_3 H31B_3 108.8 3_576 .
C2B_3 C3B_3 H32B_3 108.8 . .
C3B_3 C3B_3 H32B_3 108.8 3_576 .
H31B_3 C3B_3 H32B_3 107.6 . .

loop_
_geom_bond_atom_site_label_1
_geom_bond_atom_site_label_2
_geom_bond_distance
_geom_bond_site_symmetry_2
P1 C61 1.862(2) .
P1 Si1 2.2655(7) .
P1 Si2 2.2953(8) .
P2 C81 1.864(2) .
P2 Si2 2.2691(8) .
P2 Si1 2.2898(8) .
Si1 C1 1.812(2) .
Si2 C31 1.812(2) .
N1 C1 1.389(3) .
N1 C12 1.442(3) .
N1 C4 1.511(3) .
N2 C31 1.390(3) .
N2 C42 1.442(3) .
N2 C34 1.510(3) .
C1 C2 1.543(3) .
C2 C3 1.542(3) .
C2 C5 1.542(3) .
C2 C9 1.545(3) .
C3 C4 1.533(3) .
C3 H3A 0.9900 .
C3 H3B 0.9900 .
C4 C11 1.524(3) .
C4 C10 1.539(3) .
C5 C6 1.529(3) .
C5 H5A 0.9900 .
C5 H5B 0.9900 .
C6 C7 1.521(3) .
C6 H6A 0.9900 .
C6 H6B 0.9900 .
C7 C8 1.519(3) .
C7 H7A 0.9900 .
C7 H7B 0.9900 .
C8 C9 1.526(3) .
C8 H8A 0.9900 .
C8 H8B 0.9900 .
C9 H9A 0.9900 .
C9 H9B 0.9900 .
C10 H10A 0.9800 .
C10 H10B 0.9800 .
C10 H10C 0.9800 .
C11 H11A 0.9800 .
C11 H11B 0.9800 .
C11 H11C 0.9800 .
C12 C13 1.415(3) .
C12 C17 1.416(3) .
C13 C14 1.391(3) .
C13 C18 1.522(3) .
C14 C15 1.382(4) .
C14 H14 0.9500 .
C15 C16 1.381(3) .
C15 H15 0.9500 .
C16 C17 1.395(3) .
C16 H16 0.9500 .
C17 C21 1.520(3) .
C18 C20 1.531(3) .
C18 C19 1.540(3) .
C18 H18 1.0000 .
C19 H19A 0.9800 .
C19 H19B 0.9800 .
C19 H19C 0.9800 .
C20 H20A 0.9800 .
C20 H20B 0.9800 .
C20 H20C 0.9800 .
C021 C34 1.531(3) .
C021 H02A 0.9800 .
C021 H02B 0.9800 .
C021 H02C 0.9800 .
C21 C22 1.531(3) .
C21 C23 1.538(3) .
C21 H21 1.0000 .
C22 H22A 0.9800 .
C22 H22B 0.9800 .
C22 H22C 0.9800 .
C23 H23A 0.9800 .
C23 H23B 0.9800 .
C23 H23C 0.9800 .
C024 C34 1.529(3) .
C024 H02D 0.9800 .
C024 H02E 0.9800 .
C024 H02F 0.9800 .
C31 C32 1.545(3) .
C32 C33 1.540(3) .
C32 C39 1.545(3) .
C32 C35 1.550(3) .
C33 C34 1.527(3) .
C33 H33A 0.9900 .
C33 H33B 0.9900 .
C35 C36 1.522(3) .
C35 H35A 0.9900 .
C35 H35B 0.9900 .
C36 C37 1.520(3) .
C36 H36A 0.9900 .
C36 H36B 0.9900 .
C37 C38 1.521(3) .
C37 H37A 0.9900 .
C37 H37B 0.9900 .
C38 C39 1.531(3) .
C38 H38A 0.9900 .
C38 H38B 0.9900 .
C39 H39A 0.9900 .
C39 H39B 0.9900 .
C42 C43 1.412(3) .
C42 C47 1.416(3) .
C43 C44 1.393(3) .
C43 C48 1.519(3) .
C44 C45 1.382(3) .
C44 H44 0.9500 .
C45 C46 1.378(3) .
C45 H45 0.9500 .
C46 C47 1.394(3) .
C46 H46 0.9500 .
C47 C51 1.520(3) .
C48 C49 1.523(4) .
C48 C50 1.535(4) .
C48 H48 1.0000 .
C49 H49A 0.9800 .
C49 H49B 0.9800 .
C49 H49C 0.9800 .
C50 H50A 0.9800 .
C50 H50B 0.9800 .
C50 H50C 0.9800 .
C51 C53 1.534(3) .
C51 C52 1.538(3) .
C51 H51 1.0000 .
C52 H52A 0.9800 .
C52 H52B 0.9800 .
C52 H52C 0.9800 .
C53 H53A 0.9800 .
C53 H53B 0.9800 .
C53 H53C 0.9800 .
C61 C62 1.418(3) .
C61 C66 1.427(3) .
C62 C63 1.390(3) .
C62 C67 1.527(3) .
C63 C64 1.387(3) .
C63 H63 0.9500 .
C64 C65 1.390(3) .
C64 C70 1.515(3) .
C65 C66 1.397(3) .
C65 H65 0.9500 .
C66 C73 1.530(3) .
C67 C69 1.534(3) .
C67 C68 1.538(3) .
C67 H67 1.0000 .
C68 H68A 0.9800 .
C68 H68B 0.9800 .
C68 H68C 0.9800 .
C69 H69A 0.9800 .
C69 H69B 0.9800 .
C69 H69C 0.9800 .
C70 C71 1.526(3) .
C70 C72 1.530(3) .
C70 H70 1.0000 .
C71 H71A 0.9800 .
C71 H71B 0.9800 .
C71 H71C 0.9800 .
C72 H72A 0.9800 .
C72 H72B 0.9800 .
C72 H72C 0.9800 .
C73 C74 1.524(3) .
C73 C75 1.538(3) .
C73 H73 1.0000 .
C74 H74A 0.9800 .
C74 H74B 0.9800 .
C74 H74C 0.9800 .
C75 H75A 0.9800 .
C75 H75B 0.9800 .
C75 H75C 0.9800 .
C81 C86 1.417(3) .
C81 C82 1.422(3) .
C82 C83 1.400(3) .
C82 C87 1.522(3) .
C83 C84 1.390(3) .
C83 H83 0.9500 .
C84 C85 1.382(3) .
C84 C90 1.523(3) .
C85 C86 1.398(3) .
C85 H85 0.9500 .
C86 C93 1.530(3) .
C87 C89 1.529(3) .
C87 C88 1.533(3) .
C87 H87 1.0000 .
C88 H88A 0.9800 .
C88 H88B 0.9800 .
C88 H88C 0.9800 .
C89 H89A 0.9800 .
C89 H89B 0.9800 .
C89 H89C 0.9800 .
C90 C91 1.482(4) .
C90 C92 1.505(4) .
C90 H90 1.0000 .
C91 H91A 0.9800 .
C91 H91B 0.9800 .
C91 H91C 0.9800 .
C92 H92A 0.9800 .
C92 H92B 0.9800 .
C92 H92C 0.9800 .
C93 C95 1.528(3) .
C93 C94 1.537(3) .
C93 H93 1.0000 .
C94 H94A 0.9800 .
C94 H94B 0.9800 .
C94 H94C 0.9800 .
C95 H95A 0.9800 .
C95 H95B 0.9800 .
C95 H95C 0.9800 .
C1H_1 C2H_1 1.524(4) .
C1H_1 H11H_1 0.9800 .
C1H_1 H12H_1 0.9800 .
C1H_1 H13H_1 0.9800 .
C2H_1 C3H_1 1.506(4) .
C2H_1 H21H_1 0.9900 .
C2H_1 H22H_1 0.9900 .
C3H_1 C4H_1 1.520(4) .
C3H_1 H31H_1 0.9900 .
C3H_1 H32H_1 0.9900 .
C4H_1 C5H_1 1.516(4) .
C4H_1 H41H_1 0.9900 .
C4H_1 H42H_1 0.9900 .
C5H_1 C6H_1 1.516(4) .
C5H_1 H51H_1 0.9900 .
C5H_1 H52H_1 0.9900 .
C6H_1 H61H_1 0.9800 .
C6H_1 H62H_1 0.9800 .
C6H_1 H63H_1 0.9800 .
C1_2 C2_2 1.3900 .
C1_2 C6_2 1.3900 .
C1_2 H1_2 0.9500 .
C2_2 C3_2 1.3900 .
C2_2 H2_2 0.9500 .
C3_2 C4_2 1.3900 .
C4_2 C5_2 1.3900 .
C5_2 C6_2 1.3900 .
C5_2 H5_2 0.9500 .
C6_2 H6_2 0.9500 .
C1B_3 C2B_3 1.543(7) .
C1B_3 H11B_3 0.9800 .
C1B_3 H12B_3 0.9800 .
C1B_3 H13B_3 0.9800 .
C2B_3 C3B_3 1.520(7) .
C2B_3 H21B_3 0.9900 .
C2B_3 H22B_3 0.9900 .
C3B_3 C3B_3 1.524(13) 3_576
C3B_3 H31B_3 0.9900 .
C3B_3 H32B_3 0.9900 .
